data_2200524
loop_
_publ_author_name
'Harrison, William T. A.'

_publ_section_title
;
 3-Pyridylmethyl urea dihydrate
;
_journal_issue 8
_journal_name_full 'Acta Crystallographica Section E'
_journal_page_first o783
_journal_page_last o785
_journal_paper_doi 10.1107/S1600536801012211
_journal_volume 57
_journal_year 2001
_chemical_formula_iupac 'C13 N4 O H14, 2H2 O'
_chemical_formula_moiety 'C13 N4 O H14, 2H2 O'
_chemical_formula_sum 'C13 H18 N4 O3'
_chemical_formula_weight 278.31
_chemical_name_common '3-Pyridylmethyl urea dihydrate'
_chemical_name_systematic
;
 ?
;
_space_group_IT_number 15
_symmetry_cell_setting monoclinic
_symmetry_space_group_name_Hall '-C 2yc'
_symmetry_space_group_name_H-M 'C 1 2/c 1'
_audit_creation_method SHELXL-97
_cell_angle_alpha 90.00
_cell_angle_beta 95.475(2)
_cell_angle_gamma 90.00
_cell_formula_units_Z 4
_cell_length_a 16.5784(11)
_cell_length_b 7.1077(5)
_cell_length_c 12.1751(8)
_cell_measurement_reflns_used 2260
_cell_measurement_temperature 298(2)
_cell_measurement_theta_max 24.99
_cell_measurement_theta_min 2.48
_cell_volume 1428.10(17)
_computing_cell_refinement SMART
_computing_data_collection 'SMART (Bruker, 1999)'
_computing_data_reduction SAINT
_computing_molecular_graphics 'ORTEP3 (Farrugia, 1997)'
_computing_publication_material SHELXL97
_computing_structure_refinement 'SHELXL97 (Sheldrick, 1997)'
_computing_structure_solution 'SHELXS97 (Sheldrick, 1997)'
_diffrn_ambient_temperature 298(2)
_diffrn_measured_fraction_theta_full .999
_diffrn_measured_fraction_theta_max .999
_diffrn_measurement_device_type 'Bruker SMART1000 CCD diffractometer'
_diffrn_measurement_method \w
_diffrn_radiation_monochromator graphite
_diffrn_radiation_source 'fine-focus sealed tube'
_diffrn_radiation_type MoK\a
_diffrn_radiation_wavelength .71073
_diffrn_reflns_av_R_equivalents .0157
_diffrn_reflns_av_sigmaI/netI .0137
_diffrn_reflns_limit_h_max 19
_diffrn_reflns_limit_h_min -14
_diffrn_reflns_limit_k_max 8
_diffrn_reflns_limit_k_min -8
_diffrn_reflns_limit_l_max 14
_diffrn_reflns_limit_l_min -14
_diffrn_reflns_number 4018
_diffrn_reflns_theta_full 25.00
_diffrn_reflns_theta_max 25.00
_diffrn_reflns_theta_min 2.47
_diffrn_standards_decay_% 0
_diffrn_standards_number 0
_exptl_absorpt_coefficient_mu .094
_exptl_absorpt_correction_T_max .928
_exptl_absorpt_correction_T_min .803
_exptl_absorpt_correction_type multi-scan
_exptl_absorpt_process_details '(SADABS; Bruker, 1999)'
_exptl_crystal_colour colourless
_exptl_crystal_density_diffrn 1.294
_exptl_crystal_density_method 'not measured'
_exptl_crystal_description lump
_exptl_crystal_F_000 592
_exptl_crystal_size_max .48
_exptl_crystal_size_mid .24
_exptl_crystal_size_min .24
_refine_diff_density_max .111
_refine_diff_density_min -.114
_refine_ls_extinction_coef .0129(16)
_refine_ls_extinction_method SHELXL
_refine_ls_goodness_of_fit_ref 1.06
_refine_ls_hydrogen_treatment 'H-atom treatment, see text'
_refine_ls_matrix_type full
_refine_ls_number_parameters 105
_refine_ls_number_reflns 1260
_refine_ls_number_restraints 0
_refine_ls_restrained_S_all 1.06
_refine_ls_R_factor_all .037
_refine_ls_R_factor_gt .030
_refine_ls_shift/su_max .000
_refine_ls_shift/su_mean .000
_refine_ls_structure_factor_coef Fsqd
_refine_ls_weighting_details 'calc w=1/[\s^2^(Fo^2^)+(0.0503P)^2^+0.2493P] where P=(Fo^2^+2Fc^2^)/3'
_refine_ls_weighting_scheme calc
_refine_ls_wR_factor_ref .090
_reflns_number_gt 1047
_reflns_number_total 1260
_reflns_threshold_expression I>2\s(I)
_cod_data_source_file om6039.cif
_cod_data_source_block I
_cod_original_sg_symbol_H-M 'C 2/c'
_cod_database_code 2200524
_cod_database_fobs_code 2200524

loop_
_symmetry_equiv_pos_as_xyz
'x, y, z'
'-x, y, -z+1/2'
'x+1/2, y+1/2, z'
'-x+1/2, y+1/2, -z+1/2'
'-x, -y, -z'
'x, -y, z-1/2'
'-x+1/2, -y+1/2, -z'
'x+1/2, -y+1/2, z-1/2'

loop_
_atom_site_label
_atom_site_fract_x
_atom_site_fract_y
_atom_site_fract_z
_atom_site_U_iso_or_equiv
_atom_site_adp_type
_atom_site_calc_flag
_atom_site_refinement_flags
_atom_site_occupancy
_atom_site_disorder_assembly
_atom_site_disorder_group
_atom_site_type_symbol
O1 .0000 .23678(16) .2500 .0588(4) Uani d S 1 . . O
O2 -.05686(7) -.09244(14) .12998(10) .0656(3) Uani d . 1 . . O
H2 -.0985(12) -.071(3) .0759(16) .092(6) Uiso d . 1 . . H
H3 -.0441(10) .013(3) .1631(15) .091(6) Uiso d . 1 . . H
N1 .03712(6) .51349(15) .33376(10) .0532(3) Uani d . 1 . . N
H1 .0367(8) .635(2) .3282(12) .064(4) Uiso d . 1 . . H
N2 .31436(6) .50382(16) .46439(10) .0609(4) Uani d . 1 . . N
C1 .0000 .4118(2) .2500 .0457(4) Uani d S 1 . . C
C2 .08796(7) .43039(18) .42404(10) .0502(3) Uani d . 1 . . C
H21 .0693 .3034 .4362 .060 Uiso calc R 1 . . H
H22 .0823 .5022 .4906 .060 Uiso calc R 1 . . H
C3 .17641(7) .42391(16) .40382(9) .0432(3) Uani d . 1 . . C
C4 .20244(8) .34010(19) .31077(11) .0554(4) Uani d . 1 . . C
H41 .1652 .2845 .2587 .066 Uiso calc R 1 . . H
C5 .28325(8) .3393(2) .29560(12) .0619(4) Uani d . 1 . . C
H51 .3014 .2836 .2334 .074 Uiso calc R 1 . . H
C6 .33701(8) .4222(2) .37403(13) .0620(4) Uani d . 1 . . C
H61 .3918 .4211 .3633 .074 Uiso calc R 1 . . H
C7 .23506(7) .50289(17) .47739(10) .0504(3) Uani d . 1 . . C
H71 .2185 .5594 .5404 .060 Uiso calc R 1 . . H

loop_
_atom_site_aniso_label
_atom_site_aniso_U_11
_atom_site_aniso_U_22
_atom_site_aniso_U_33
_atom_site_aniso_U_12
_atom_site_aniso_U_13
_atom_site_aniso_U_23
O1 .0602(8) .0390(7) .0722(8) .000 -.0191(6) .000
O2 .0662(7) .0480(6) .0775(7) .0036(5) -.0202(5) .0040(5)
N1 .0464(6) .0414(6) .0686(7) .0029(4) -.0111(5) -.0060(5)
N2 .0459(7) .0640(8) .0697(8) -.0070(5) -.0101(5) .0047(6)
C1 .0334(8) .0415(9) .0609(10) .000 -.0021(7) .000
C2 .0430(7) .0538(7) .0525(7) -.0008(5) -.0020(5) -.0048(6)
C3 .0433(7) .0379(6) .0471(6) .0002(5) -.0027(5) .0019(5)
C4 .0520(8) .0575(8) .0553(7) -.0006(6) -.0018(6) -.0088(6)
C5 .0575(9) .0676(9) .0614(8) .0070(7) .0108(7) -.0008(7)
C6 .0433(7) .0663(9) .0767(9) .0023(6) .0076(6) .0161(8)
C7 .0487(7) .0510(7) .0499(7) -.0015(5) -.0044(5) -.0016(5)

loop_
_atom_type_symbol
_atom_type_description
_atom_type_scat_dispersion_real
_atom_type_scat_dispersion_imag
_atom_type_scat_source
C C .0033 .0016 'International Tables Vol C Tables 4.2.6.8 and 6.1.1.4'
H H .0000 .0000 'International Tables Vol C Tables 4.2.6.8 and 6.1.1.4'
N N .0061 .0033 'International Tables Vol C Tables 4.2.6.8 and 6.1.1.4'
O O .0106 .0060 'International Tables Vol C Tables 4.2.6.8 and 6.1.1.4'

loop_
_geom_angle_atom_site_label_1
_geom_angle_atom_site_label_2
_geom_angle_atom_site_label_3
_geom_angle_site_symmetry_3
_geom_angle
_geom_angle_publ_flag
H2 O2 H3 . 108.8(15) ?
C1 N1 C2 . 123.12(11) yes
C1 N1 H1 . 118.4(10) ?
C2 N1 H1 . 117.8(10) ?
C6 N2 C7 . 116.98(11) yes
O1 C1 N1 . 122.38(7) yes
O1 C1 N1 2 122.38(7) ?
N1 C1 N1 2 115.25(15) yes
N1 C2 C3 . 113.15(10) yes
N1 C2 H21 . 108.9 ?
C3 C2 H21 . 108.9 ?
N1 C2 H22 . 108.9 ?
C3 C2 H22 . 108.9 ?
H21 C2 H22 . 107.8 ?
C7 C3 C4 . 116.84(11) yes
C7 C3 C2 . 121.17(11) yes
C4 C3 C2 . 121.98(11) yes
C5 C4 C3 . 119.83(12) yes
C5 C4 H41 . 120.1 ?
C3 C4 H41 . 120.1 ?
C4 C5 C6 . 118.81(13) yes
C4 C5 H51 . 120.6 ?
C6 C5 H51 . 120.6 ?
N2 C6 C5 . 123.11(13) yes
N2 C6 H61 . 118.4 ?
C5 C6 H61 . 118.4 ?
N2 C7 C3 . 124.43(12) yes
N2 C7 H71 . 117.8 ?
C3 C7 H71 . 117.8 ?

loop_
_geom_bond_atom_site_label_1
_geom_bond_atom_site_label_2
_geom_bond_site_symmetry_2
_geom_bond_distance
_geom_bond_publ_flag
O1 C1 . 1.244(2) yes
O2 H2 . .92(2) ?
O2 H3 . .87(2) ?
N1 C1 . 1.3495(13) yes
N1 C2 . 1.4459(17) yes
N1 H1 . .866(16) ?
N2 C6 . 1.3294(19) yes
N2 C7 . 1.3391(16) yes
C1 N1 2 1.3495(13) yes
C2 C3 . 1.5105(17) yes
C2 H21 . .9700 ?
C2 H22 . .9700 ?
C3 C7 . 1.3772(16) yes
C3 C4 . 1.3848(17) yes
C4 C5 . 1.3697(19) yes
C4 H41 . .9300 ?
C5 C6 . 1.375(2) yes
C5 H51 . .9300 ?
C6 H61 . .9300 ?
C7 H71 . .9300 ?

loop_
_geom_hbond_atom_site_label_D
_geom_hbond_atom_site_label_H
_geom_hbond_atom_site_label_A
_geom_hbond_site_symmetry_A
_geom_hbond_distance_DH
_geom_hbond_distance_HA
_geom_hbond_distance_DA
_geom_hbond_angle_DHA
_geom_hbond_publ_flag
O2 H2 N2 8_455 .92(2) 1.95(2) 2.8633(15) 175.3(17) yes
O2 H3 O1 . .87(2) 2.01(2) 2.8699(15) 171.5(17) yes
N1 H1 O2 2_565 .866(16) 2.023(16) 2.8495(14) 159.3(13) yes
C5 H51 \p 6_545 .93 3.08 3.735 129.2 yes

loop_
_geom_torsion_atom_site_label_1
_geom_torsion_atom_site_label_2
_geom_torsion_atom_site_label_3
_geom_torsion_atom_site_label_4
_geom_torsion_site_symmetry_4
_geom_torsion
_geom_torsion_publ_flag
C2 N1 C1 N1 2 -172.41(10) yes
C1 N1 C2 C3 . 91.90(12) yes
C2 N1 C1 O1 . 7.59(12) yes
